data_4323456
loop_
_publ_author_name
'Michael Veith'
'Sanjay Mathur'
'Volker Huch'

_publ_section_title
;
 Synthesis and Characterization of New Alkoxotitanates of Yttrium, Barium,
 and Copper: Single Crystal X-ray Diffraction Structures of
 Cl2Y{Ti2(OPri)9}, {Ti(OPri)5}Ba{Ti2(OPri)9}, and ClCu{Ti2(OPri)9}
;
_journal_name_full 'Inorganic Chemistry'
_journal_page_first 2391
_journal_page_last 2399
_journal_paper_doi 10.1021/ic9613218
_journal_volume 36
_journal_year 1997
_chemical_formula_sum 'C30 H70 Ba O10 Ti2'
_chemical_formula_weight 824.00
_chemical_name_systematic
;
 ?
;
_space_group_IT_number 2
_symmetry_cell_setting triclinic
_symmetry_space_group_name_Hall '-P 1'
_symmetry_space_group_name_H-M 'P -1'
_atom_sites_solution_hydrogens geom
_atom_sites_solution_primary direct
_atom_sites_solution_secondary difmap
_audit_creation_method SHELXL
_cell_angle_alpha 86.08(3)
_cell_angle_beta 89.15(3)
_cell_angle_gamma 83.36(3)
_cell_formula_units_Z 2
_cell_length_a 11.850(2)
_cell_length_b 13.888(3)
_cell_length_c 18.716(4)
_cell_measurement_temperature 293(2)
_cell_volume 3052.3(11)
_computing_structure_refinement 'SHELXL-93 (Sheldrick, 1993)'
_computing_structure_solution 'SHELXS-86 (Sheldrick, 1990)'
_diffrn_ambient_temperature 293(2)
_diffrn_measurement_device 'Stoe IPDS'
_diffrn_radiation_monochromator graphite
_diffrn_radiation_source 'fine-focus sealed tube'
_diffrn_radiation_type MoK\a
_diffrn_radiation_wavelength 0.71073
_diffrn_reflns_av_R_equivalents 0.0572
_diffrn_reflns_av_sigmaI/netI 0.0478
_diffrn_reflns_limit_h_max 14
_diffrn_reflns_limit_h_min -14
_diffrn_reflns_limit_k_max 17
_diffrn_reflns_limit_k_min -16
_diffrn_reflns_limit_l_max 22
_diffrn_reflns_limit_l_min -22
_diffrn_reflns_number 30291
_diffrn_reflns_theta_max 26.08
_diffrn_reflns_theta_min 2.60
_exptl_absorpt_coefficient_mu 1.846
_exptl_absorpt_correction_type empirical
_exptl_crystal_density_diffrn 1.793
_exptl_crystal_F_000 1720
_exptl_crystal_size_max 0.6
_exptl_crystal_size_mid 0.38
_exptl_crystal_size_min 0.2
_refine_diff_density_max 0.722
_refine_diff_density_min -0.738
_refine_diff_density_rms 0.098
_refine_ls_extinction_method none
_refine_ls_goodness_of_fit_all 1.028
_refine_ls_goodness_of_fit_obs 1.054
_refine_ls_matrix_type full
_refine_ls_number_parameters 331
_refine_ls_number_reflns 11160
_refine_ls_number_restraints 0
_refine_ls_restrained_S_all 1.028
_refine_ls_restrained_S_obs 1.054
_refine_ls_R_factor_all 0.0786
_refine_ls_R_factor_obs 0.0731
_refine_ls_shift/esd_max -1.056
_refine_ls_shift/esd_mean 0.049
_refine_ls_structure_factor_coef Fsqd
_refine_ls_weighting_details 'w=1/[\s^2^(Fo^2^)+(0.1403P)^2^+3.1292P] where P=(Fo^2^+2Fc^2^)/3'
_refine_ls_weighting_scheme calc
_refine_ls_wR_factor_all 0.2228
_refine_ls_wR_factor_obs 0.2150
_reflns_number_observed 9871
_reflns_number_total 11160
_reflns_observed_criterion >2sigma(I)
_cod_data_source_file ic9613218_3.cif
_cod_data_source_block comp_5
_cod_depositor_comments
;
The following automatic conversions were performed:

'_refine_ls_weighting_scheme' value 'calc
w=1/[\s^2^(Fo^2^)+(0.1403P)^2^+3.1292P] where P=(Fo^2^+2Fc^2^)/3' was
changed to 'calc'. New tag '_refine_ls_weighting_details' was
created. The value of the new tag was set to
'w=1/[\s^2^(Fo^2^)+(0.1403P)^2^+3.1292P] where P=(Fo^2^+2Fc^2^)/3'.

Automatic conversion script
Id: cif_fix_values 3143 2015-03-26 13:38:13Z robertas 

2020-09-22
Z value changed to be consistent with given formula 
                 miguel
;
_cod_original_formula_units_Z 4
_cod_database_code 4323456

loop_
_symmetry_equiv_pos_as_xyz
'x, y, z'
'-x, -y, -z'

loop_
_atom_site_aniso_label
_atom_site_aniso_U_11
_atom_site_aniso_U_22
_atom_site_aniso_U_33
_atom_site_aniso_U_23
_atom_site_aniso_U_13
_atom_site_aniso_U_12
Ba 0.0678(2) 0.0525(2) 0.0828(3) -0.00038(15) -0.00583(15) 0.00052(13)
Ti1 0.0909(6) 0.0577(5) 0.0650(6) -0.0018(4) -0.0096(4) 0.0007(4)
Ti2 0.0735(5) 0.0571(5) 0.0689(6) -0.0078(4) -0.0022(4) -0.0010(4)
Ti3 0.0669(5) 0.0596(5) 0.0956(7) -0.0045(5) -0.0070(5) 0.0000(4)
O1 0.072(2) 0.057(2) 0.070(2) 0.000(2) -0.005(2) -0.0102(15)
O2 0.070(2) 0.055(2) 0.072(2) -0.003(2) -0.009(2) -0.0055(15)
O3 0.064(2) 0.057(2) 0.125(3) 0.009(2) -0.013(2) -0.010(2)
O4 0.090(2) 0.069(2) 0.069(2) 0.001(2) -0.008(2) -0.006(2)
O5 0.113(3) 0.073(2) 0.073(2) -0.013(2) 0.009(2) 0.006(2)
O6 0.112(3) 0.068(2) 0.089(3) -0.022(2) -0.006(2) -0.005(2)
O7 0.097(3) 0.059(2) 0.083(3) -0.003(2) -0.009(2) 0.015(2)
O8 0.068(2) 0.065(2) 0.127(4) 0.004(2) -0.004(2) -0.013(2)
O9 0.077(2) 0.100(3) 0.110(3) -0.020(3) 0.021(2) -0.004(2)
O10 0.138(4) 0.078(3) 0.083(3) 0.021(2) 0.004(3) -0.004(3)
O11 0.134(4) 0.095(3) 0.086(3) 0.001(3) -0.046(3) -0.004(3)
O12 0.067(2) 0.109(4) 0.173(5) -0.006(4) 0.001(3) 0.015(2)
O13 0.106(4) 0.155(6) 0.130(5) 0.057(4) -0.034(3) -0.016(4)
O14 0.154(6) 0.150(6) 0.183(7) -0.098(6) 0.017(5) -0.026(5)

loop_
_atom_site_label
_atom_site_type_symbol
_atom_site_fract_x
_atom_site_fract_y
_atom_site_fract_z
_atom_site_U_iso_or_equiv
_atom_site_thermal_displace_type
_atom_site_occupancy
_atom_site_calc_flag
_atom_site_refinement_flags
_atom_site_disorder_group
Ba Ba 0.27663(2) 0.53701(2) 0.75544(2) 0.0684(2) Uani 1 d . .
Ti1 Ti 0.13019(9) 0.73863(7) 0.64473(5) 0.0719(3) Uani 1 d . .
Ti2 Ti 0.09261(8) 0.75208(7) 0.80706(5) 0.0668(2) Uani 1 d . .
Ti3 Ti 0.48660(8) 0.30854(7) 0.78016(6) 0.0746(3) Uani 1 d . .
O1 O 0.2391(3) 0.7373(3) 0.7361(2) 0.0666(8) Uani 1 d . .
O2 O 0.0727(3) 0.6458(3) 0.7314(2) 0.0657(8) Uani 1 d . .
O3 O 0.3167(3) 0.3486(3) 0.7798(3) 0.0824(11) Uani 1 d . .
O4 O 0.1715(3) 0.6419(3) 0.8612(2) 0.0763(9) Uani 1 d . .
O5 O 0.2310(4) 0.6244(3) 0.6227(2) 0.0875(12) Uani 1 d . .
O6 O 0.1389(4) 0.8483(3) 0.8546(2) 0.0894(12) Uani 1 d . .
O7 O 0.0448(4) 0.8313(3) 0.7136(2) 0.0813(10) Uani 1 d . .
O8 O 0.4877(3) 0.4475(3) 0.7650(3) 0.0866(12) Uani 1 d . .
O9 O -0.0472(4) 0.7546(4) 0.8444(3) 0.0960(13) Uani 1 d . .
O10 O 0.1918(5) 0.8312(4) 0.5914(3) 0.1017(14) Uani 1 d . .
O11 O 0.0134(5) 0.7270(4) 0.5873(3) 0.106(2) Uani 1 d . .
O12 O 0.6413(4) 0.2863(4) 0.7775(4) 0.119(2) Uani 1 d . .
O13 O 0.4723(5) 0.2538(5) 0.8696(4) 0.133(2) Uani 1 d . .
O14 O 0.4641(6) 0.2313(6) 0.7095(5) 0.157(3) Uani 1 d . .
C1 C -0.0245(5) 0.5936(5) 0.7285(3) 0.0781(14) Uiso 1 d . .
H1 H -0.0919(5) 0.6406(5) 0.7200(3) 0.094 Uiso 1 calc R .
C2 C 0.3311(6) 0.7951(5) 0.7380(4) 0.085(2) Uiso 1 d . .
H2 H 0.3002(6) 0.8637(5) 0.7318(4) 0.102 Uiso 1 calc R .
C3 C 0.2452(6) 0.2748(6) 0.7945(4) 0.092(2) Uiso 1 d . .
H3 H 0.2943(6) 0.2133(6) 0.8019(4) 0.111 Uiso 1 calc R .
C4 C -0.0404(7) 0.5355(6) 0.8007(4) 0.101(2) Uiso 1 d . .
H4A H -0.0469(7) 0.5790(6) 0.8386(4) 0.151 Uiso 1 calc R .
H4B H 0.0239(7) 0.4875(6) 0.8091(4) 0.151 Uiso 1 calc R .
H4C H -0.1082(7) 0.5040(6) 0.7991(4) 0.151 Uiso 1 calc R .
C5 C -0.0143(7) 0.5266(6) 0.6693(4) 0.104(2) Uiso 1 d . .
H5A H -0.0044(7) 0.5631(6) 0.6247(4) 0.157 Uiso 1 calc R .
H5B H -0.0820(7) 0.4951(6) 0.6675(4) 0.157 Uiso 1 calc R .
H5C H 0.0501(7) 0.4787(6) 0.6776(4) 0.157 Uiso 1 calc R .
C6 C 0.4167(8) 0.7733(8) 0.6776(5) 0.124(3) Uiso 1 d . .
H6A H 0.3786(8) 0.7840(8) 0.6323(5) 0.186 Uiso 1 calc R .
H6B H 0.4497(8) 0.7069(8) 0.6837(5) 0.186 Uiso 1 calc R .
H6C H 0.4754(8) 0.8154(8) 0.6788(5) 0.186 Uiso 1 calc R .
C7 C 0.2026(7) 0.6274(6) 0.9349(4) 0.102(2) Uiso 1 d . .
H7 H 0.2260(7) 0.6881(6) 0.9503(4) 0.122 Uiso 1 calc R .
C8 C 0.1702(9) 0.2661(8) 0.7304(6) 0.131(3) Uiso 1 d . .
H8A H 0.2169(9) 0.2562(8) 0.6886(6) 0.196 Uiso 1 calc R .
H8B H 0.1191(9) 0.3247(8) 0.7226(6) 0.196 Uiso 1 calc R .
H8C H 0.1273(9) 0.2120(8) 0.7397(6) 0.196 Uiso 1 calc R .
C9 C 0.3908(7) 0.7783(7) 0.8092(5) 0.108(2) Uiso 1 d . .
H9A H 0.3371(7) 0.7920(7) 0.8471(5) 0.162 Uiso 1 calc R .
H9B H 0.4495(7) 0.8204(7) 0.8105(5) 0.162 Uiso 1 calc R .
H9C H 0.4239(7) 0.7118(7) 0.8154(5) 0.162 Uiso 1 calc R .
C10 C 0.1226(8) 0.9280(7) 0.8978(5) 0.119(3) Uiso 1 d . .
H10 H 0.0450(8) 0.9599(7) 0.8908(5) 0.143 Uiso 1 calc R .
C11 C 0.1780(9) 0.2907(8) 0.8630(6) 0.132(3) Uiso 1 d . .
H11A H 0.2292(9) 0.2956(8) 0.9015(6) 0.198 Uiso 1 calc R .
H11B H 0.1352(9) 0.2368(8) 0.8740(6) 0.198 Uiso 1 calc R .
H11C H 0.1270(9) 0.3495(8) 0.8569(6) 0.198 Uiso 1 calc R .
C12 C 0.2589(8) 0.5872(7) 0.5549(5) 0.119(3) Uiso 1 d . .
H12 H 0.1918(8) 0.5940(7) 0.5241(5) 0.143 Uiso 1 calc R .
C13 C -0.0173(10) 0.9249(9) 0.6996(7) 0.143(3) Uiso 1 d . .
H13 H -0.0318(10) 0.9303(9) 0.7510(7) 0.171 Uiso 1 calc R .
C14 C 0.3043(10) 0.5511(9) 0.9389(7) 0.147(4) Uiso 1 d . .
H14A H 0.3634(10) 0.5719(9) 0.9079(7) 0.221 Uiso 1 calc R .
H14B H 0.2829(10) 0.4910(9) 0.9241(7) 0.221 Uiso 1 calc R .
H14C H 0.3314(10) 0.5419(9) 0.9873(7) 0.221 Uiso 1 calc R .
C15 C 0.7444(10) 0.2338(10) 0.7698(7) 0.145(4) Uiso 1 d . .
H15 H 0.7309(10) 0.1659(10) 0.7667(7) 0.174 Uiso 1 calc R .
C16 C 0.6335(13) 0.5227(12) 0.7029(8) 0.191(6) Uiso 1 d . .
H16A H 0.5807(13) 0.5277(12) 0.6640(8) 0.286 Uiso 1 calc R .
H16B H 0.6878(13) 0.4664(12) 0.6988(8) 0.286 Uiso 1 calc R .
H16C H 0.6723(13) 0.5797(12) 0.7012(8) 0.286 Uiso 1 calc R .
C17 C 0.5716(10) 0.5138(9) 0.7713(6) 0.137(3) Uiso 1 d . .
H17 H 0.5248(10) 0.5768(9) 0.7717(6) 0.164 Uiso 1 calc R .
C18 C 0.1070(12) 0.6010(11) 0.9813(8) 0.171(5) Uiso 1 d . .
C19 C 0.6243(11) 0.5048(10) 0.8414(7) 0.164(4) Uiso 1 d . .
H19A H 0.5669(11) 0.5000(10) 0.8778(7) 0.246 Uiso 1 calc R .
H19B H 0.6626(11) 0.5609(10) 0.8476(7) 0.246 Uiso 1 calc R .
H19C H 0.6781(11) 0.4475(10) 0.8452(7) 0.246 Uiso 1 calc R .
C20 C 0.1376(12) 0.8976(11) 0.9737(8) 0.174(5) Uiso 1 d . .
H20A H 0.0849(12) 0.8522(11) 0.9879(8) 0.260 Uiso 1 calc R .
H20B H 0.1239(12) 0.9533(11) 1.0016(8) 0.260 Uiso 1 calc R .
H20C H 0.2138(12) 0.8673(11) 0.9816(8) 0.260 Uiso 1 calc R .
C21 C -0.0735(11) 0.7497(11) 0.5361(7) 0.159(4) Uiso 1 d . .
H21 H -0.0757(11) 0.8191(11) 0.5218(7) 0.191 Uiso 1 calc R .
C22 C 0.5306(16) 0.2088(14) 0.9278(10) 0.193(6) Uiso 1 d . .
H22 H 0.6112(16) 0.2178(14) 0.9227(10) 0.231 Uiso 1 calc R .
C23 C -0.1529(11) 0.7670(11) 0.8819(7) 0.156(4) Uiso 1 d . .
H23 H -0.1569(11) 0.7075(11) 0.9127(7) 0.187 Uiso 1 calc R .
C24 C 0.8042(13) 0.2629(11) 0.7032(8) 0.184(5) Uiso 1 d . .
H24A H 0.7542(13) 0.2638(11) 0.6632(8) 0.276 Uiso 1 calc R .
H24B H 0.8701(13) 0.2172(11) 0.6965(8) 0.276 Uiso 1 calc R .
H24C H 0.8270(13) 0.3265(11) 0.7068(8) 0.276 Uiso 1 calc R .
C25 C 0.3008(13) 0.4748(11) 0.5754(8) 0.186(5) Uiso 1 d . .
H25A H 0.2410(13) 0.4452(11) 0.6005(8) 0.280 Uiso 1 calc R .
H25B H 0.3664(13) 0.4698(11) 0.6055(8) 0.280 Uiso 1 calc R .
H25C H 0.3199(13) 0.4422(11) 0.5325(8) 0.280 Uiso 1 calc R .
C26 C 0.5021(15) 0.1677(14) 0.6606(10) 0.190(6) Uiso 1 d . .
H26 H 0.5827(15) 0.1762(14) 0.6543(10) 0.228 Uiso 1 calc R .
C27 C 0.2028(15) 0.9980(14) 0.8749(10) 0.224(7) Uiso 1 d . .
H27A H 0.1920(15) 1.0173(14) 0.8250(10) 0.336 Uiso 1 calc R .
H27B H 0.2793(15) 0.9682(14) 0.8824(10) 0.336 Uiso 1 calc R .
H27C H 0.1893(15) 1.0541(14) 0.9024(10) 0.336 Uiso 1 calc R .
C28 C 0.0604(15) 1.0023(13) 0.6992(10) 0.213(7) Uiso 1 d . .
H28A H 0.1361(15) 0.9733(13) 0.7105(10) 0.320 Uiso 1 calc R .
H28B H 0.0350(15) 1.0475(13) 0.7343(10) 0.320 Uiso 1 calc R .
H28C H 0.0601(15) 1.0359(13) 0.6526(10) 0.320 Uiso 1 calc R .
C29 C -0.1839(15) 0.7346(14) 0.5654(10) 0.215(7) Uiso 1 d . .
H29A H -0.1992(15) 0.7725(14) 0.6062(10) 0.323 Uiso 1 calc R .
H29B H -0.1851(15) 0.6670(14) 0.5799(10) 0.323 Uiso 1 calc R .
H29C H -0.2409(15) 0.7541(14) 0.5298(10) 0.323 Uiso 1 calc R .
C30 C -0.1617(15) 0.8446(14) 0.9278(10) 0.221(7) Uiso 1 d . .
H30A H -0.0968(15) 0.8376(14) 0.9586(10) 0.332 Uiso 1 calc R .
H30B H -0.2296(15) 0.8436(14) 0.9563(10) 0.332 Uiso 1 calc R .
H30C H -0.1646(15) 0.9052(14) 0.8996(10) 0.332 Uiso 1 calc R .
C31 C 0.4546(15) 0.1883(14) 0.5889(10) 0.215(7) Uiso 1 d . .
H31A H 0.4612(15) 0.2547(14) 0.5732(10) 0.322 Uiso 1 calc R .
H31B H 0.3759(15) 0.1777(14) 0.5900(10) 0.322 Uiso 1 calc R .
H31C H 0.4953(15) 0.1460(14) 0.5564(10) 0.322 Uiso 1 calc R .
C32 C 0.8254(17) 0.2352(16) 0.8231(12) 0.251(9) Uiso 1 d . .
H32A H 0.7935(17) 0.2171(16) 0.8688(12) 0.377 Uiso 1 calc R .
H32B H 0.8478(17) 0.2994(16) 0.8236(12) 0.377 Uiso 1 calc R .
H32C H 0.8906(17) 0.1901(16) 0.8134(12) 0.377 Uiso 1 calc R .
C33 C 0.5027(19) 0.0694(18) 0.6977(13) 0.280(11) Uiso 1 d . .
H33A H 0.5371(19) 0.0687(18) 0.7439(13) 0.420 Uiso 1 calc R .
H33B H 0.5453(19) 0.0223(18) 0.6696(13) 0.420 Uiso 1 calc R .
H33C H 0.4261(19) 0.0539(18) 0.7034(13) 0.420 Uiso 1 calc R .
C34 C 0.2155(19) 0.9001(17) 0.5359(12) 0.235(8) Uiso 1 d . .
H34 H 0.1509(19) 0.9474(17) 0.5474(12) 0.282 Uiso 1 calc R .
C35 C 0.3490(17) 0.6242(14) 0.5193(10) 0.232(8) Uiso 1 d . .
H35A H 0.3287(17) 0.6918(14) 0.5057(10) 0.348 Uiso 1 calc R .
H35B H 0.3674(17) 0.5894(14) 0.4773(10) 0.348 Uiso 1 calc R .
H35C H 0.4137(17) 0.6170(14) 0.5503(10) 0.348 Uiso 1 calc R .
C36 C -0.1253(18) 0.9164(17) 0.6892(12) 0.258(9) Uiso 1 d . .
H36A H -0.1374(18) 0.8491(17) 0.6955(12) 0.387 Uiso 1 calc R .
H36B H -0.1461(18) 0.9410(17) 0.6415(12) 0.387 Uiso 1 calc R .
H36C H -0.1712(18) 0.9527(17) 0.7231(12) 0.387 Uiso 1 calc R .
C37 C -0.2459(19) 0.7760(17) 0.8372(13) 0.267(10) Uiso 1 d . .
H37A H -0.2392(19) 0.7230(17) 0.8065(13) 0.401 Uiso 1 calc R .
H37B H -0.2490(19) 0.8363(17) 0.8087(13) 0.401 Uiso 1 calc R .
H37C H -0.3140(19) 0.7749(17) 0.8655(13) 0.401 Uiso 1 calc R .
C38 C -0.0356(19) 0.6942(17) 0.4703(12) 0.262(10) Uiso 1 d . .
H38A H 0.0384(19) 0.7095(17) 0.4552(12) 0.393 Uiso 1 calc R .
H38B H -0.0887(19) 0.7127(17) 0.4322(12) 0.393 Uiso 1 calc R .
H38C H -0.0328(19) 0.6256(17) 0.4823(12) 0.393 Uiso 1 calc R .
C39 C 0.4863(20) 0.2509(19) 0.9900(14) 0.283(11) Uiso 1 d . .
H39A H 0.4961(20) 0.3187(19) 0.9870(14) 0.425 Uiso 1 calc R .
H39B H 0.5256(20) 0.2191(19) 1.0311(14) 0.425 Uiso 1 calc R .
H39C H 0.4068(20) 0.2435(19) 0.9943(14) 0.425 Uiso 1 calc R .
C40 C 0.1700(22) 0.8802(19) 0.4674(14) 0.299(12) Uiso 1 d . .
H40A H 0.1161(22) 0.8339(19) 0.4751(14) 0.448 Uiso 1 calc R .
H40B H 0.2308(22) 0.8541(19) 0.4374(14) 0.448 Uiso 1 calc R .
H40C H 0.1331(22) 0.9393(19) 0.4447(14) 0.448 Uiso 1 calc R .
C41 C 0.2945(19) 0.9641(18) 0.5405(13) 0.264(10) Uiso 1 d . .
H41A H 0.3139(19) 0.9678(18) 0.5897(13) 0.396 Uiso 1 calc R .
H41B H 0.2636(19) 1.0272(18) 0.5209(13) 0.396 Uiso 1 calc R .
H41C H 0.3614(19) 0.9421(18) 0.5139(13) 0.396 Uiso 1 calc R .
C42 C 0.5190(24) 0.1140(21) 0.9289(16) 0.332(14) Uiso 1 d . .
H42A H 0.5502(24) 0.0882(21) 0.8856(16) 0.498 Uiso 1 calc R .
H42B H 0.4399(24) 0.1053(21) 0.9326(16) 0.498 Uiso 1 calc R .
H42C H 0.5587(24) 0.0806(21) 0.9694(16) 0.498 Uiso 1 calc R .

loop_
_atom_type_symbol
_atom_type_description
_atom_type_scat_dispersion_real
_atom_type_scat_dispersion_imag
_atom_type_scat_source
C C 0.0033 0.0016 'International Tables Vol C Tables 4.2.6.8 and 6.1.1.4'
H H 0.0000 0.0000 'International Tables Vol C Tables 4.2.6.8 and 6.1.1.4'
O O 0.0106 0.0060 'International Tables Vol C Tables 4.2.6.8 and 6.1.1.4'
Ti Ti 0.2776 0.4457 'International Tables Vol C Tables 4.2.6.8 and 6.1.1.4'
Ba Ba -0.3244 2.2819 'International Tables Vol C Tables 4.2.6.8 and 6.1.1.4'

loop_
_geom_angle_atom_site_label_1
_geom_angle_atom_site_label_2
_geom_angle_atom_site_label_3
_geom_angle
_geom_angle_site_symmetry_1
_geom_angle_site_symmetry_3
_geom_angle_publ_flag
O3 Ba O8 58.46(12) . . ?
O3 Ba O5 122.94(14) . . ?
O8 Ba O5 112.23(15) . . ?
O3 Ba O2 127.99(11) . . ?
O8 Ba O2 171.93(12) . . ?
O5 Ba O2 60.76(12) . . ?
O3 Ba O4 117.90(14) . . ?
O8 Ba O4 123.76(14) . . ?
O5 Ba O4 112.03(12) . . ?
O2 Ba O4 59.41(11) . . ?
O3 Ba O1 177.19(12) . . ?
O8 Ba O1 120.30(12) . . ?
O5 Ba O1 59.74(12) . . ?
O2 Ba O1 53.51(11) . . ?
O4 Ba O1 60.31(12) . . ?
O10 Ti1 O11 97.9(3) . . ?
O10 Ti1 O5 101.0(2) . . ?
O11 Ti1 O5 100.1(2) . . ?
O10 Ti1 O7 95.6(2) . . ?
O11 Ti1 O7 97.8(2) . . ?
O5 Ti1 O7 153.5(2) . . ?
O10 Ti1 O2 165.1(2) . . ?
O11 Ti1 O2 94.8(2) . . ?
O5 Ti1 O2 84.5(2) . . ?
O7 Ti1 O2 74.8(2) . . ?
O10 Ti1 O1 96.7(2) . . ?
O11 Ti1 O1 164.0(2) . . ?
O5 Ti1 O1 83.6(2) . . ?
O7 Ti1 O1 74.0(2) . . ?
O2 Ti1 O1 69.97(14) . . ?
O9 Ti2 O6 98.0(2) . . ?
O9 Ti2 O4 101.4(2) . . ?
O6 Ti2 O4 99.4(2) . . ?
O9 Ti2 O7 95.8(2) . . ?
O6 Ti2 O7 98.2(2) . . ?
O4 Ti2 O7 153.3(2) . . ?
O9 Ti2 O2 96.1(2) . . ?
O6 Ti2 O2 164.9(2) . . ?
O4 Ti2 O2 83.0(2) . . ?
O7 Ti2 O2 75.0(2) . . ?
O9 Ti2 O1 164.2(2) . . ?
O6 Ti2 O1 95.4(2) . . ?
O4 Ti2 O1 84.6(2) . . ?
O7 Ti2 O1 73.9(2) . . ?
O2 Ti2 O1 69.85(14) . . ?
O14 Ti3 O13 114.8(4) . . ?
O14 Ti3 O12 95.5(3) . . ?
O13 Ti3 O12 95.2(3) . . ?
O14 Ti3 O8 123.3(4) . . ?
O13 Ti3 O8 120.1(3) . . ?
O12 Ti3 O8 92.6(2) . . ?
O14 Ti3 O3 87.3(3) . . ?
O13 Ti3 O3 88.7(2) . . ?
O12 Ti3 O3 173.7(2) . . ?
O8 Ti3 O3 81.2(2) . . ?
C2 O1 Ti1 123.3(3) . . ?
C2 O1 Ti2 123.8(3) . . ?
Ti1 O1 Ti2 90.81(14) . . ?
C2 O1 Ba 120.8(3) . . ?
Ti1 O1 Ba 95.02(13) . . ?
Ti2 O1 Ba 95.19(13) . . ?
C1 O2 Ti2 124.3(3) . . ?
C1 O2 Ti1 124.7(3) . . ?
Ti2 O2 Ti1 91.41(14) . . ?
C1 O2 Ba 116.4(3) . . ?
Ti2 O2 Ba 96.88(13) . . ?
Ti1 O2 Ba 96.22(13) . . ?
C3 O3 Ti3 117.4(4) . . ?
C3 O3 Ba 133.0(4) . . ?
Ti3 O3 Ba 109.5(2) . . ?
C7 O4 Ti2 131.6(4) . . ?
C7 O4 Ba 123.7(4) . . ?
Ti2 O4 Ba 102.1(2) . . ?
C12 O5 Ti1 129.0(5) . . ?
C12 O5 Ba 128.4(5) . . ?
Ti1 O5 Ba 101.9(2) . . ?
C10 O6 Ti2 154.2(5) . . ?
C13 O7 Ti2 132.3(6) . . ?
C13 O7 Ti1 130.3(6) . . ?
Ti2 O7 Ti1 97.1(2) . . ?
C17 O8 Ti3 135.0(6) . . ?
C17 O8 Ba 112.9(5) . . ?
Ti3 O8 Ba 110.8(2) . . ?
C23 O9 Ti2 170.9(7) . . ?
C34 O10 Ti1 163.6(11) . . ?
C21 O11 Ti1 161.3(7) . . ?
C15 O12 Ti3 156.5(7) . . ?
C22 O13 Ti3 144.6(9) . . ?
C26 O14 Ti3 152.1(10) . . ?
O2 C1 C5 111.6(5) . . ?
O2 C1 C4 110.2(5) . . ?
C5 C1 C4 109.8(6) . . ?
O1 C2 C9 110.6(6) . . ?
O1 C2 C6 111.4(6) . . ?
C9 C2 C6 109.5(7) . . ?
O3 C3 C11 111.1(7) . . ?
O3 C3 C8 110.6(7) . . ?
C11 C3 C8 112.9(7) . . ?
O4 C7 C18 112.2(8) . . ?
O4 C7 C14 106.4(7) . . ?
C18 C7 C14 113.0(10) . . ?
O6 C10 C20 111.8(9) . . ?
O6 C10 C27 109.1(10) . . ?
C20 C10 C27 110.4(12) . . ?
C35 C12 O5 115.5(11) . . ?
C35 C12 C25 105.8(12) . . ?
O5 C12 C25 102.8(9) . . ?
C36 C13 O7 110.2(14) . . ?
C36 C13 C28 139.4(16) . . ?
O7 C13 C28 110.4(11) . . ?
O12 C15 C32 118.4(13) . . ?
O12 C15 C24 112.9(11) . . ?
C32 C15 C24 103.7(13) . . ?
O8 C17 C19 112.8(10) . . ?
O8 C17 C16 108.9(10) . . ?
C19 C17 C16 124.7(12) . . ?
O11 C21 C29 112.1(12) . . ?
O11 C21 C38 106.6(13) . . ?
C29 C21 C38 116.3(15) . . ?
C42 C22 O13 107.6(19) . . ?
C42 C22 C39 112.1(21) . . ?
O13 C22 C39 108.8(18) . . ?
C37 C23 C30 110.2(16) . . ?
C37 C23 O9 113.2(14) . . ?
C30 C23 O9 113.5(12) . . ?
O14 C26 C31 115.7(16) . . ?
O14 C26 C33 105.9(16) . . ?
C31 C26 C33 120.5(18) . . ?
C41 C34 O10 124.1(21) . . ?
C41 C34 C40 121.6(23) . . ?
O10 C34 C40 112.5(21) . . ?

loop_
_geom_bond_atom_site_label_1
_geom_bond_atom_site_label_2
_geom_bond_distance
_geom_bond_site_symmetry_2
_geom_bond_publ_flag
Ba O3 2.614(4) . ?
Ba O8 2.663(4) . ?
Ba O5 2.723(5) . ?
Ba O2 2.724(4) . ?
Ba O4 2.737(4) . ?
Ba O1 2.765(4) . ?
Ti1 O10 1.790(5) . ?
Ti1 O11 1.793(5) . ?
Ti1 O5 1.937(4) . ?
Ti1 O7 2.057(4) . ?
Ti1 O2 2.154(4) . ?
Ti1 O1 2.156(4) . ?
Ti2 O9 1.786(4) . ?
Ti2 O6 1.796(4) . ?
Ti2 O4 1.931(4) . ?
Ti2 O7 2.052(4) . ?
Ti2 O2 2.148(4) . ?
Ti2 O1 2.169(4) . ?
Ti3 O14 1.801(6) . ?
Ti3 O13 1.804(6) . ?
Ti3 O12 1.824(5) . ?
Ti3 O8 1.933(4) . ?
Ti3 O3 2.026(4) . ?
O1 C2 1.429(7) . ?
O2 C1 1.434(7) . ?
O3 C3 1.414(8) . ?
O4 C7 1.429(9) . ?
O5 C12 1.422(10) . ?
O6 C10 1.408(10) . ?
O7 C13 1.428(13) . ?
O8 C17 1.443(12) . ?
O9 C23 1.425(13) . ?
O10 C34 1.41(2) . ?
O11 C21 1.412(14) . ?
O12 C15 1.360(12) . ?
O13 C22 1.37(2) . ?
O14 C26 1.35(2) . ?
C1 C5 1.489(10) . ?
C1 C4 1.545(10) . ?
C2 C9 1.511(11) . ?
C2 C6 1.530(11) . ?
C3 C11 1.515(12) . ?
C3 C8 1.522(12) . ?
C7 C18 1.48(2) . ?
C7 C14 1.510(14) . ?
C10 C20 1.46(2) . ?
C10 C27 1.48(2) . ?
C12 C35 1.38(2) . ?
C12 C25 1.60(2) . ?
C13 C36 1.32(2) . ?
C13 C28 1.49(2) . ?
C15 C32 1.40(2) . ?
C15 C24 1.48(2) . ?
C16 C17 1.47(2) . ?
C17 C19 1.45(2) . ?
C21 C29 1.44(2) . ?
C21 C38 1.53(2) . ?
C22 C42 1.34(3) . ?
C22 C39 1.41(3) . ?
C23 C37 1.38(2) . ?
C23 C30 1.42(2) . ?
C26 C31 1.46(2) . ?
C26 C33 1.49(3) . ?
C34 C41 1.37(3) . ?
C34 C40 1.45(3) . ?
